data_7217201
loop_
_publ_author_name
'Chen, Yu'
'Ma, Li'
'Bian, Zheng'
'Jin, Rizhe'
'Kang, Chuanqing'
'Li, Zongjun'
'Gao, Xiang'
'Han, Fushe'
'Qiu, Xuepeng'
'Gao, Lianxun'

_publ_section_title
;
 The crystallographic observation of mesitylene--mesitylene and
 mesitylene--CH2Cl2--mesitylene adducts trapped in an irregular cavity
;
_journal_issue 37
_journal_name_full CrystEngComm
_journal_page_first 8652
_journal_paper_doi 10.1039/C4CE01403K
_journal_volume 16
_journal_year 2014
_chemical_absolute_configuration ad
_chemical_formula_sum 'C68 H72 Cl0 Mo2 N2 O8'
_chemical_formula_weight 1237.16
_chemical_name_systematic
; 
 ? 
;
_space_group_IT_number 4
_symmetry_cell_setting monoclinic
_symmetry_space_group_name_Hall 'P 2yb'
_symmetry_space_group_name_H-M 'P 1 21 1'
_atom_sites_solution_hydrogens geom
_atom_sites_solution_primary direct
_atom_sites_solution_secondary difmap
_audit_creation_method SHELXL-97
_cell_angle_alpha 90.00
_cell_angle_beta 106.856(2)
_cell_angle_gamma 90.00
_cell_formula_units_Z 2
_cell_length_a 15.7215(16)
_cell_length_b 12.0839(12)
_cell_length_c 16.2077(17)
_cell_measurement_reflns_used 4217
_cell_measurement_temperature 273(2)
_cell_measurement_theta_max 22.39
_cell_measurement_theta_min 2.32
_cell_volume 2946.8(5)
_computing_cell_refinement 'Bruker SMART'
_computing_data_collection 'Bruker SMART'
_computing_data_reduction 'Bruker SAINT'
_computing_molecular_graphics 'Bruker SHELXTL'
_computing_publication_material 'Bruker SHELXTL'
_computing_structure_refinement 'SHELXL-97 (Sheldrick, 1997)'
_computing_structure_solution 'SHELXS-97 (Sheldrick, 1990)'
_diffrn_ambient_temperature 273(2)
_diffrn_measured_fraction_theta_full 0.997
_diffrn_measured_fraction_theta_max 0.997
_diffrn_measurement_device_type 'CCD area detector'
_diffrn_measurement_method 'phi and omega scans'
_diffrn_radiation_monochromator graphite
_diffrn_radiation_source 'fine-focus sealed tube'
_diffrn_radiation_type MoK\a
_diffrn_radiation_wavelength 0.71073
_diffrn_reflns_av_R_equivalents 0.0436
_diffrn_reflns_av_sigmaI/netI 0.0674
_diffrn_reflns_limit_h_max 19
_diffrn_reflns_limit_h_min -19
_diffrn_reflns_limit_k_max 10
_diffrn_reflns_limit_k_min -14
_diffrn_reflns_limit_l_max 20
_diffrn_reflns_limit_l_min -20
_diffrn_reflns_number 18996
_diffrn_reflns_theta_full 26.04
_diffrn_reflns_theta_max 26.04
_diffrn_reflns_theta_min 1.35
_exptl_absorpt_coefficient_mu 0.484
_exptl_absorpt_correction_T_max 0.9095
_exptl_absorpt_correction_T_min 0.9095
_exptl_absorpt_correction_type none
_exptl_crystal_density_diffrn 1.394
_exptl_crystal_density_method 'not measured'
_exptl_crystal_F_000 1284
_exptl_crystal_size_max 0.20
_exptl_crystal_size_mid 0.20
_exptl_crystal_size_min 0.20
_refine_diff_density_max 0.540
_refine_diff_density_min -0.409
_refine_diff_density_rms 0.073
_refine_ls_abs_structure_details 'Flack H D (1983), Acta Cryst. A39, 876-881'
_refine_ls_abs_structure_Flack -0.03(3)
_refine_ls_extinction_method none
_refine_ls_goodness_of_fit_ref 1.014
_refine_ls_hydrogen_treatment constr
_refine_ls_matrix_type full
_refine_ls_number_parameters 721
_refine_ls_number_reflns 9024
_refine_ls_number_restraints 1
_refine_ls_restrained_S_all 1.014
_refine_ls_R_factor_all 0.0513
_refine_ls_R_factor_gt 0.0428
_refine_ls_shift/su_max 0.002
_refine_ls_shift/su_mean 0.000
_refine_ls_structure_factor_coef Fsqd
_refine_ls_weighting_details 'calc w=1/[\s^2^(Fo^2^)+(0.0387P)^2^+0.0000P] where P=(Fo^2^+2Fc^2^)/3'
_refine_ls_weighting_scheme calc
_refine_ls_wR_factor_gt 0.0863
_refine_ls_wR_factor_ref 0.0910
_reflns_number_gt 8009
_reflns_number_total 9024
_reflns_threshold_expression >2sigma(I)
_cod_data_source_file c4ce01403k2.cif
_cod_data_source_block x179m
_cod_depositor_comments
;
The following automatic conversions were performed:

'_symmetry_cell_setting' value 'Monoclinic' changed to 'monoclinic'
according to
/usr/data/users/saulius/crontab/automatic-downloads/rss-feeds/RSC/lib/dictionaries/cif_core.dic
dictionary named 'cif_core.dic' version 2.4.2 from 2011-04-26.

Automatic conversion script
Id: cif_fix_values 2281 2013-09-26 08:29:07Z andrius 

 Adding full bibliography for 7217201--7217202.cif.
;
_cod_original_sg_symbol_H-M P2(1)
_cod_database_code 7217201

loop_
_symmetry_equiv_pos_as_xyz
'x, y, z'
'-x, y+1/2, -z'

loop_
_atom_site_label
_atom_site_type_symbol
_atom_site_fract_x
_atom_site_fract_y
_atom_site_fract_z
_atom_site_U_iso_or_equiv
_atom_site_adp_type
_atom_site_occupancy
_atom_site_symmetry_multiplicity
_atom_site_calc_flag
_atom_site_refinement_flags
O8 O 0.6673(2) 0.2082(3) 0.4702(2) 0.0310(9) Uani 1 1 d .
C11 C 0.8160(3) 0.4206(4) 0.7451(3) 0.0283(12) Uani 1 1 d .
C12 C 0.7726(3) 0.5105(4) 0.6976(3) 0.0265(11) Uani 1 1 d .
C13 C 0.6946(3) 0.5580(5) 0.7097(3) 0.0269(12) Uani 1 1 d .
C14 C 0.5948(3) 0.7098(4) 0.4200(3) 0.0266(11) Uani 1 1 d .
C15 C 0.8037(4) 0.3722(5) 0.2578(4) 0.0403(15) Uani 1 1 d .
C16 C 0.7040(3) 0.4234(4) 0.8244(3) 0.0278(11) Uani 1 1 d .
C17 C 0.6958(3) 0.8181(5) 0.3461(3) 0.0433(14) Uani 1 1 d .
H17A H 0.6999 0.8830 0.3134 0.065 Uiso 1 1 calc R
H17B H 0.7010 0.7533 0.3136 0.065 Uiso 1 1 calc R
H17C H 0.7427 0.8187 0.3994 0.065 Uiso 1 1 calc R
C18 C 0.6636(3) 0.5147(5) 0.7729(3) 0.0311(12) Uani 1 1 d .
H18A H 0.6136 0.5464 0.7827 0.037 Uiso 1 1 calc R
C19 C 1.0350(3) 0.2955(5) 0.6647(3) 0.0356(14) Uani 1 1 d .
H19A H 1.0818 0.2722 0.6446 0.043 Uiso 1 1 calc R
C20 C 0.9832(3) 0.3836(4) 0.7771(3) 0.0290(11) Uani 1 1 d .
C21 C 0.5338(3) 0.7907(4) 0.5385(3) 0.0278(12) Uani 1 1 d .
H21A H 0.4934 0.8348 0.4987 0.033 Uiso 1 1 calc R
C22 C 0.5037(3) 0.6567(5) 0.3629(3) 0.0290(12) Uani 1 1 d .
C23 C 0.9490(3) 0.2823(4) 0.6122(3) 0.0276(12) Uani 1 1 d .
C24 C 0.5232(3) 0.6028(5) 0.2840(3) 0.0386(13) Uani 1 1 d .
H24A H 0.5758 0.5566 0.3015 0.046 Uiso 1 1 calc R
H24B H 0.4733 0.5582 0.2518 0.046 Uiso 1 1 calc R
C25 C 0.9417(4) 0.8210(5) 0.8120(4) 0.0495(15) Uani 1 1 d .
C26 C 0.5937(3) 0.7238(4) 0.5127(3) 0.0243(11) Uani 1 1 d .
C27 C 1.0542(3) 0.3430(4) 0.7471(3) 0.0324(12) Uani 1 1 d .
C28 C 0.8907(4) 0.8543(5) 0.7310(4) 0.0495(16) Uani 1 1 d .
H28A H 0.8610 0.8012 0.6916 0.059 Uiso 1 1 calc R
C29 C 0.4587(3) 0.5795(5) 0.4110(3) 0.0350(13) Uani 1 1 d .
H29A H 0.4044 0.5522 0.3722 0.052 Uiso 1 1 calc R
H29B H 0.4457 0.6190 0.4574 0.052 Uiso 1 1 calc R
H29C H 0.4974 0.5185 0.4340 0.052 Uiso 1 1 calc R
C30 C 0.8460(3) 0.2315(4) 0.3791(3) 0.0301(12) Uani 1 1 d .
C31 C 1.0901(4) 0.4369(5) 0.9111(4) 0.0435(15) Uani 1 1 d .
H31A H 1.1025 0.4674 0.9660 0.052 Uiso 1 1 calc R
C32 C 0.8796(3) 0.3227(4) 0.6437(3) 0.0272(10) Uani 1 1 d .
C33 C 0.7818(3) 0.3759(4) 0.8097(3) 0.0300(12) Uani 1 1 d .
C34 C 0.9769(4) 0.1225(5) 0.4234(4) 0.0459(17) Uani 1 1 d .
H34A H 1.0150 0.0703 0.4112 0.055 Uiso 1 1 calc R
C35 C 0.6056(3) 0.8169(5) 0.3652(3) 0.0316(11) Uani 1 1 d .
C36 C 0.6067(3) 0.2153(5) 0.2510(3) 0.0414(14) Uani 1 1 d .
H36A H 0.5684 0.1697 0.2072 0.062 Uiso 1 1 calc R
H36B H 0.5846 0.2898 0.2452 0.062 Uiso 1 1 calc R
H36C H 0.6084 0.1871 0.3068 0.062 Uiso 1 1 calc R
C37 C 0.6463(3) 0.6488(4) 0.6533(3) 0.0252(11) Uani 1 1 d .
C38 C 0.9293(4) 1.0418(5) 0.7675(4) 0.0463(15) Uani 1 1 d .
H38A H 0.9253 1.1162 0.7523 0.056 Uiso 1 1 calc R
C39 C 0.5899(3) 0.7187(4) 0.6817(3) 0.0301(12) Uani 1 1 d .
H39A H 0.5892 0.7169 0.7388 0.036 Uiso 1 1 calc R
C40 C 0.8829(4) 0.9650(5) 0.7073(4) 0.0418(15) Uani 1 1 d .
C41 C 0.9069(3) 0.1618(5) 0.3587(4) 0.0453(16) Uani 1 1 d .
H41A H 0.9001 0.1419 0.3017 0.054 Uiso 1 1 calc R
C42 C 0.7008(3) 0.2140(4) 0.2409(3) 0.0299(12) Uani 1 1 d .
C43 C 0.8947(3) 0.3735(4) 0.7229(3) 0.0274(11) Uani 1 1 d .
C44 C 0.9314(3) 0.2323(4) 0.5255(3) 0.0291(12) Uani 1 1 d .
C45 C 0.7276(4) 0.0913(5) 0.2412(3) 0.0457(14) Uani 1 1 d .
H45A H 0.6843 0.0526 0.1965 0.069 Uiso 1 1 calc R
H45B H 0.7304 0.0590 0.2961 0.069 Uiso 1 1 calc R
H45C H 0.7848 0.0859 0.2313 0.069 Uiso 1 1 calc R
C46 C 0.8190(4) 0.2825(5) 0.8589(3) 0.0374(13) Uani 1 1 d .
H46A H 0.8688 0.2493 0.8495 0.045 Uiso 1 1 calc R
C47 C 0.5356(3) 0.7902(4) 0.6241(3) 0.0304(12) Uani 1 1 d .
H47A H 0.4995 0.8390 0.6431 0.036 Uiso 1 1 calc R
C48 C 0.6691(4) 0.3762(5) 0.8866(3) 0.0405(14) Uani 1 1 d .
H48A H 0.6187 0.4071 0.8962 0.049 Uiso 1 1 calc R
C49 C 0.7676(3) 0.2883(4) 0.3131(3) 0.0275(12) Uani 1 1 d .
C50 C 0.8035(4) 0.3017(5) 0.1779(3) 0.0455(15) Uani 1 1 d .
H50A H 0.8162 0.3450 0.1325 0.055 Uiso 1 1 calc R
H50B H 0.8431 0.2385 0.1922 0.055 Uiso 1 1 calc R
C51 C 0.7057(4) 0.2695(5) 0.1573(3) 0.0408(14) Uani 1 1 d .
H51A H 0.6853 0.2218 0.1065 0.049 Uiso 1 1 calc R
C52 C 0.5270(3) 0.8030(5) 0.2843(3) 0.0410(14) Uani 1 1 d .
H52A H 0.5113 0.8711 0.2505 0.049 Uiso 1 1 calc R
C53 C 1.0041(4) 0.4295(4) 0.8608(3) 0.0352(13) Uani 1 1 d .
H53A H 0.9586 0.4551 0.8819 0.042 Uiso 1 1 calc R
C54 C 1.1599(4) 0.3991(5) 0.8809(4) 0.0455(16) Uani 1 1 d .
H54A H 1.2182 0.4055 0.9157 0.055 Uiso 1 1 calc R
C55 C 0.9912(3) 0.1595(5) 0.5058(4) 0.0398(14) Uani 1 1 d .
H55A H 1.0410 0.1360 0.5489 0.048 Uiso 1 1 calc R
C56 C 1.1433(3) 0.3534(5) 0.8019(3) 0.0391(14) Uani 1 1 d .
H56A H 1.1903 0.3284 0.7829 0.047 Uiso 1 1 calc R
C57 C 0.5973(4) 0.9283(5) 0.4084(4) 0.0457(15) Uani 1 1 d .
H57A H 0.6043 0.9878 0.3717 0.069 Uiso 1 1 calc R
H57B H 0.6426 0.9333 0.4627 0.069 Uiso 1 1 calc R
H57C H 0.5399 0.9332 0.4177 0.069 Uiso 1 1 calc R
C58 C 0.7069(4) 0.2873(5) 0.9327(3) 0.0457(15) Uani 1 1 d .
H58A H 0.6822 0.2571 0.9733 0.055 Uiso 1 1 calc R
C59 C 0.4522(3) 0.7598(5) 0.3200(3) 0.0381(13) Uani 1 1 d .
H59A H 0.4389 0.8101 0.3613 0.046 Uiso 1 1 calc R
H59B H 0.3983 0.7416 0.2749 0.046 Uiso 1 1 calc R
C60 C 0.7846(4) 0.2395(5) 0.9194(3) 0.0496(16) Uani 1 1 d .
H60A H 0.8117 0.1791 0.9522 0.059 Uiso 1 1 calc R
C61 C 0.9808(4) 1.0127(5) 0.8486(4) 0.0439(15) Uani 1 1 d .
C62 C 0.3163(4) 0.4071(6) 0.1112(4) 0.0457(16) Uani 1 1 d .
C63 C 0.9860(4) 0.9002(5) 0.8693(4) 0.0486(16) Uani 1 1 d .
H63A H 1.0206 0.8782 0.9236 0.058 Uiso 1 1 calc R
C64 C 0.5379(4) 0.7021(5) 0.2300(3) 0.0466(15) Uani 1 1 d .
H64A H 0.5968 0.7002 0.2224 0.056 Uiso 1 1 calc R
H64B H 0.4940 0.7031 0.1738 0.056 Uiso 1 1 calc R
C65 C 0.6618(4) 0.3827(6) 0.1454(4) 0.0586(19) Uani 1 1 d .
H65A H 0.6034 0.3795 0.1541 0.070 Uiso 1 1 calc R
H65B H 0.6563 0.4118 0.0883 0.070 Uiso 1 1 calc R
C66 C 0.8274(5) 0.9991(6) 0.6197(4) 0.069(2) Uani 1 1 d .
H66A H 0.8009 0.9348 0.5876 0.103 Uiso 1 1 calc R
H66B H 0.8642 1.0358 0.5900 0.103 Uiso 1 1 calc R
H66C H 0.7816 1.0487 0.6250 0.103 Uiso 1 1 calc R
C67 C 0.7264(5) 0.4542(6) 0.2160(4) 0.062(2) Uani 1 1 d .
H67A H 0.6979 0.4802 0.2580 0.075 Uiso 1 1 calc R
H67B H 0.7478 0.5174 0.1908 0.075 Uiso 1 1 calc R
C68 C 0.8891(4) 0.4330(6) 0.3062(4) 0.0588(19) Uani 1 1 d .
H68A H 0.9352 0.3800 0.3301 0.088 Uiso 1 1 calc R
H68B H 0.8784 0.4764 0.3518 0.088 Uiso 1 1 calc R
H68C H 0.9072 0.4807 0.2670 0.088 Uiso 1 1 calc R
C69 C 1.0313(5) 1.0971(6) 0.9110(4) 0.074(2) Uani 1 1 d .
H69A H 1.0207 1.1692 0.8852 0.112 Uiso 1 1 calc R
H69B H 1.0937 1.0807 0.9259 0.112 Uiso 1 1 calc R
H69C H 1.0121 1.0956 0.9621 0.112 Uiso 1 1 calc R
C70 C 0.3709(4) 0.4693(7) 0.0763(4) 0.063(2) Uani 1 1 d .
H70A H 0.3837 0.5423 0.0936 0.076 Uiso 1 1 calc R
C71 C 0.2992(5) 0.3002(6) 0.0858(4) 0.069(2) Uani 1 1 d .
H71A H 0.2637 0.2577 0.1105 0.083 Uiso 1 1 calc R
C72 C 0.9488(5) 0.7001(6) 0.8367(5) 0.076(2) Uani 1 1 d .
H72A H 0.9860 0.6923 0.8949 0.114 Uiso 1 1 calc R
H72B H 0.9744 0.6598 0.7987 0.114 Uiso 1 1 calc R
H72C H 0.8907 0.6714 0.8321 0.114 Uiso 1 1 calc R
C73 C 0.2779(5) 0.4554(7) 0.1773(4) 0.071(2) Uani 1 1 d .
H73A H 0.2425 0.4006 0.1949 0.107 Uiso 1 1 calc R
H73B H 0.2414 0.5178 0.1531 0.107 Uiso 1 1 calc R
H73C H 0.3251 0.4788 0.2264 0.107 Uiso 1 1 calc R
C74 C 0.3861(9) 0.3173(14) -0.0100(6) 0.142(8) Uani 1 1 d .
H74A H 0.4087 0.2871 -0.0521 0.170 Uiso 1 1 calc R
C75 C 0.4066(5) 0.4230(12) 0.0153(5) 0.100(4) Uani 1 1 d .
C76 C 0.4651(5) 0.5007(13) -0.0227(5) 0.172(7) Uani 1 1 d .
H76A H 0.4854 0.4609 -0.0647 0.258 Uiso 1 1 calc R
H76B H 0.5153 0.5256 0.0229 0.258 Uiso 1 1 calc R
H76C H 0.4305 0.5633 -0.0496 0.258 Uiso 1 1 calc R
C77 C 0.3328(9) 0.2530(9) 0.0246(6) 0.119(5) Uani 1 1 d .
C78 C 0.3053(10) 0.1374(9) -0.0091(7) 0.232(9) Uani 1 1 d .
H78A H 0.2682 0.1054 0.0223 0.348 Uiso 1 1 calc R
H78B H 0.3573 0.0924 -0.0019 0.348 Uiso 1 1 calc R
H78C H 0.2729 0.1412 -0.0692 0.348 Uiso 1 1 calc R
Mo1 Mo 0.72729(3) 0.32584(3) 0.47882(2) 0.02240(11) Uani 1 1 d .
Mo2 Mo 0.76070(3) 0.59721(3) 0.51958(3) 0.02440(12) Uani 1 1 d .
N1 N 0.6500(2) 0.6569(4) 0.5711(3) 0.0247(10) Uani 1 1 d .
N2 N 0.8561(2) 0.2613(4) 0.4610(3) 0.0249(10) Uani 1 1 d .
O1 O 0.6604(2) 0.4318(3) 0.4976(2) 0.0270(9) Uani 1 1 d .
O2 O 0.8161(2) 0.4939(3) 0.4808(2) 0.0285(9) Uani 1 1 d .
O3 O 0.8225(2) 0.7138(3) 0.5265(2) 0.0327(9) Uani 1 1 d .
O4 O 0.6646(2) 0.6336(3) 0.42307(19) 0.0256(8) Uani 1 1 d .
O5 O 0.7207(2) 0.3458(3) 0.3618(2) 0.0262(8) Uani 1 1 d .
O6 O 0.7947(2) 0.3057(3) 0.59642(19) 0.0276(8) Uani 1 1 d .
O7 O 0.8083(2) 0.5577(3) 0.6396(2) 0.0293(9) Uani 1 1 d .

loop_
_atom_site_aniso_label
_atom_site_aniso_U_11
_atom_site_aniso_U_22
_atom_site_aniso_U_33
_atom_site_aniso_U_23
_atom_site_aniso_U_13
_atom_site_aniso_U_12
O8 0.032(2) 0.030(2) 0.030(2) 0.0071(18) 0.0081(16) -0.0010(18)
C11 0.032(3) 0.032(3) 0.019(2) 0.003(2) 0.003(2) 0.002(2)
C12 0.026(3) 0.031(3) 0.022(2) -0.003(2) 0.006(2) -0.003(2)
C13 0.026(3) 0.029(3) 0.024(3) -0.006(2) 0.006(2) -0.003(2)
C14 0.030(3) 0.021(3) 0.030(3) 0.004(2) 0.011(2) 0.005(2)
C15 0.043(3) 0.039(4) 0.049(4) 0.000(3) 0.028(3) 0.001(3)
C16 0.033(3) 0.030(3) 0.022(2) -0.002(2) 0.011(2) 0.003(2)
C17 0.051(3) 0.036(3) 0.049(3) 0.020(3) 0.025(3) -0.005(3)
C18 0.027(3) 0.037(3) 0.028(3) -0.006(2) 0.005(2) 0.001(2)
C19 0.022(3) 0.045(4) 0.040(3) 0.007(3) 0.009(2) 0.008(2)
C20 0.030(3) 0.024(3) 0.029(3) 0.003(2) 0.003(2) 0.001(2)
C21 0.028(3) 0.023(3) 0.028(3) 0.003(2) 0.003(2) 0.001(2)
C22 0.030(3) 0.030(3) 0.029(3) 0.001(2) 0.012(2) 0.007(2)
C23 0.023(3) 0.026(3) 0.034(3) 0.007(2) 0.008(2) 0.004(2)
C24 0.044(3) 0.044(4) 0.028(3) -0.006(3) 0.011(2) -0.001(3)
C25 0.053(4) 0.034(4) 0.064(4) 0.009(3) 0.022(3) 0.008(3)
C26 0.022(2) 0.021(3) 0.031(3) 0.002(2) 0.010(2) -0.001(2)
C27 0.026(2) 0.034(3) 0.035(3) 0.009(2) 0.005(2) 0.001(2)
C28 0.051(4) 0.043(4) 0.053(4) -0.002(3) 0.012(3) 0.001(3)
C29 0.033(3) 0.035(4) 0.035(3) -0.001(2) 0.006(2) -0.004(3)
C30 0.030(3) 0.026(3) 0.037(3) -0.006(2) 0.013(2) -0.002(2)
C31 0.050(4) 0.044(4) 0.032(3) 0.002(3) 0.004(3) -0.009(3)
C32 0.028(2) 0.020(3) 0.031(2) 0.008(2) 0.0054(19) 0.005(2)
C33 0.037(3) 0.030(3) 0.020(2) 0.000(2) 0.004(2) -0.001(2)
C34 0.037(3) 0.046(4) 0.055(4) -0.024(3) 0.013(3) 0.009(3)
C35 0.040(3) 0.021(3) 0.037(3) 0.009(2) 0.017(2) 0.003(3)
C36 0.037(3) 0.053(4) 0.033(3) -0.003(3) 0.008(2) -0.011(3)
C37 0.024(2) 0.026(3) 0.026(2) -0.003(2) 0.007(2) -0.003(2)
C38 0.051(4) 0.037(4) 0.059(4) 0.011(3) 0.028(3) 0.009(3)
C39 0.031(3) 0.032(3) 0.029(3) 0.001(2) 0.011(2) 0.001(2)
C40 0.045(4) 0.039(4) 0.047(4) 0.007(3) 0.022(3) 0.005(3)
C41 0.030(3) 0.062(5) 0.044(3) -0.013(3) 0.010(3) 0.010(3)
C42 0.032(3) 0.030(3) 0.029(3) -0.004(2) 0.011(2) -0.006(2)
C43 0.026(3) 0.024(3) 0.030(3) 0.006(2) 0.005(2) 0.007(2)
C44 0.022(3) 0.031(3) 0.036(3) 0.001(2) 0.010(2) 0.000(2)
C45 0.057(4) 0.028(3) 0.049(3) -0.010(3) 0.009(3) -0.003(3)
C46 0.047(3) 0.036(3) 0.029(3) 0.004(2) 0.009(2) 0.011(3)
C47 0.025(3) 0.032(3) 0.037(3) -0.012(2) 0.014(2) 0.005(2)
C48 0.055(4) 0.044(4) 0.028(3) 0.001(3) 0.020(3) 0.000(3)
C49 0.025(3) 0.029(3) 0.032(3) -0.007(2) 0.015(2) 0.001(2)
C50 0.053(3) 0.052(4) 0.041(3) -0.004(3) 0.027(3) -0.010(3)
C51 0.053(4) 0.047(4) 0.022(2) 0.003(2) 0.011(2) -0.005(3)
C52 0.045(3) 0.040(4) 0.039(3) 0.021(3) 0.013(2) 0.007(3)
C53 0.041(3) 0.031(3) 0.028(3) 0.000(2) 0.002(2) 0.002(3)
C54 0.033(3) 0.055(4) 0.041(3) 0.012(3) -0.001(3) -0.005(3)
C55 0.021(3) 0.041(4) 0.054(3) -0.007(3) 0.005(2) 0.007(2)
C56 0.027(3) 0.044(4) 0.041(3) 0.011(3) 0.001(2) 0.002(3)
C57 0.064(4) 0.029(4) 0.052(4) 0.011(3) 0.028(3) -0.003(3)
C58 0.065(4) 0.047(4) 0.032(3) 0.008(3) 0.026(3) 0.001(3)
C59 0.036(3) 0.041(4) 0.034(3) 0.004(3) 0.005(2) 0.009(3)
C60 0.073(4) 0.044(4) 0.033(3) 0.015(3) 0.016(3) 0.009(3)
C61 0.049(4) 0.038(4) 0.048(3) 0.004(3) 0.019(3) 0.009(3)
C62 0.030(3) 0.067(5) 0.036(3) -0.002(3) 0.003(2) 0.010(3)
C63 0.050(4) 0.047(4) 0.050(4) 0.011(3) 0.017(3) 0.007(3)
C64 0.056(4) 0.057(4) 0.026(3) 0.002(3) 0.010(3) -0.001(3)
C65 0.065(4) 0.072(5) 0.042(3) 0.028(3) 0.021(3) 0.011(4)
C66 0.074(5) 0.063(5) 0.061(4) 0.004(4) 0.005(4) 0.003(4)
C67 0.091(6) 0.052(4) 0.057(4) 0.030(3) 0.041(4) 0.008(4)
C68 0.067(4) 0.057(5) 0.068(4) -0.018(4) 0.044(4) -0.029(4)
C69 0.090(5) 0.061(5) 0.068(5) -0.004(4) 0.016(4) 0.000(5)
C70 0.043(4) 0.092(6) 0.043(4) 0.002(4) -0.007(3) -0.010(4)
C71 0.077(5) 0.059(6) 0.051(4) 0.010(4) -0.013(4) 0.009(4)
C72 0.082(5) 0.047(5) 0.091(6) 0.018(4) 0.012(4) -0.003(4)
C73 0.063(5) 0.089(6) 0.064(5) 0.001(4) 0.023(4) 0.014(4)
C74 0.143(11) 0.224(18) 0.041(5) -0.020(8) -0.001(6) 0.153(13)
C75 0.035(4) 0.226(13) 0.038(4) 0.023(6) 0.008(3) 0.045(6)
C76 0.043(5) 0.39(2) 0.080(6) 0.086(10) 0.020(5) 0.018(8)
C77 0.172(12) 0.085(8) 0.061(6) -0.012(5) -0.027(6) 0.075(8)
C78 0.36(2) 0.097(10) 0.141(10) -0.066(8) -0.089(11) 0.126(12)
Mo1 0.0201(2) 0.0222(3) 0.0259(2) 0.0002(2) 0.00818(16) 0.0006(2)
Mo2 0.0238(2) 0.0223(3) 0.0298(2) 0.0009(2) 0.01203(18) 0.0011(2)
N1 0.024(2) 0.023(2) 0.029(2) -0.0021(19) 0.0094(18) 0.0023(18)
N2 0.021(2) 0.022(2) 0.033(2) -0.0008(19) 0.0095(18) 0.0010(18)
O1 0.0243(19) 0.026(2) 0.033(2) 0.0022(17) 0.0119(15) 0.0034(16)
O2 0.0209(18) 0.030(2) 0.036(2) -0.0031(17) 0.0109(15) 0.0009(16)
O3 0.032(2) 0.027(2) 0.042(2) -0.0045(19) 0.0149(17) -0.0006(18)
O4 0.0312(18) 0.024(2) 0.0258(17) 0.0013(14) 0.0146(14) 0.0038(15)
O5 0.0271(17) 0.026(2) 0.0274(17) -0.0007(15) 0.0116(14) 0.0020(16)
O6 0.0234(17) 0.033(2) 0.0259(16) 0.0023(16) 0.0056(13) 0.0026(16)
O7 0.0230(18) 0.032(2) 0.0351(19) 0.0067(16) 0.0111(15) 0.0031(16)

loop_
_atom_type_symbol
_atom_type_description
_atom_type_scat_dispersion_real
_atom_type_scat_dispersion_imag
_atom_type_scat_source
C C 0.0033 0.0016 'International Tables Vol C Tables 4.2.6.8 and 6.1.1.4'
H H 0.0000 0.0000 'International Tables Vol C Tables 4.2.6.8 and 6.1.1.4'
N N 0.0061 0.0033 'International Tables Vol C Tables 4.2.6.8 and 6.1.1.4'
O O 0.0106 0.0060 'International Tables Vol C Tables 4.2.6.8 and 6.1.1.4'
Cl Cl 0.1484 0.1585 'International Tables Vol C Tables 4.2.6.8 and 6.1.1.4'
Mo Mo -1.6832 0.6857 'International Tables Vol C Tables 4.2.6.8 and 6.1.1.4'

loop_
_geom_angle_atom_site_label_1
_geom_angle_atom_site_label_2
_geom_angle_atom_site_label_3
_geom_angle
C12 C11 C33 118.4(5)
C12 C11 C43 118.1(5)
C33 C11 C43 123.4(5)
O7 C12 C11 118.5(5)
O7 C12 C13 118.4(4)
C11 C12 C13 123.0(5)
C18 C13 C12 117.5(5)
C18 C13 C37 121.1(4)
C12 C13 C37 121.4(4)
O4 C14 C26 105.6(4)
O4 C14 C22 108.3(4)
C26 C14 C22 110.7(4)
O4 C14 C35 109.6(4)
C26 C14 C35 119.4(4)
C22 C14 C35 102.9(4)
C68 C15 C50 118.7(5)
C68 C15 C67 112.0(6)
C50 C15 C67 100.0(5)
C68 C15 C49 115.3(5)
C50 C15 C49 102.1(5)
C67 C15 C49 107.1(4)
C48 C16 C18 122.7(5)
C48 C16 C33 119.2(5)
C18 C16 C33 118.1(5)
C13 C18 C16 123.2(5)
C23 C19 C27 122.3(5)
C53 C20 C43 122.8(5)
C53 C20 C27 118.3(4)
C43 C20 C27 118.9(4)
C47 C21 C26 118.7(4)
C29 C22 C59 117.9(4)
C29 C22 C24 113.6(4)
C59 C22 C24 100.0(4)
C29 C22 C14 115.0(4)
C59 C22 C14 101.7(4)
C24 C22 C14 106.9(4)
C19 C23 C32 117.2(5)
C19 C23 C44 120.7(4)
C32 C23 C44 122.1(4)
C64 C24 C22 103.9(5)
C63 C25 C28 118.6(6)
C63 C25 C72 120.7(6)
C28 C25 C72 120.7(6)
N1 C26 C21 119.8(4)
N1 C26 C14 115.5(4)
C21 C26 C14 124.3(4)
C19 C27 C20 119.4(4)
C19 C27 C56 121.9(5)
C20 C27 C56 118.7(5)
C25 C28 C40 121.6(6)
N2 C30 C41 120.5(5)
N2 C30 C49 114.2(4)
C41 C30 C49 125.1(5)
C53 C31 C54 120.8(5)
O6 C32 C43 118.2(4)
O6 C32 C23 118.7(4)
C43 C32 C23 123.0(4)
C46 C33 C11 122.7(5)
C46 C33 C16 117.5(5)
C11 C33 C16 119.7(5)
C55 C34 C41 120.3(5)
C52 C35 C17 113.1(4)
C52 C35 C57 109.4(5)
C17 C35 C57 106.8(5)
C52 C35 C14 101.3(4)
C17 C35 C14 111.8(4)
C57 C35 C14 114.6(4)
N1 C37 C39 119.5(4)
N1 C37 C13 119.9(4)
C39 C37 C13 120.2(4)
C61 C38 C40 123.0(6)
C47 C39 C37 119.1(5)
C28 C40 C38 117.5(6)
C28 C40 C66 120.7(6)
C38 C40 C66 121.8(6)
C34 C41 C30 119.1(5)
C51 C42 C36 112.7(4)
C51 C42 C45 109.9(4)
C36 C42 C45 106.3(4)
C51 C42 C49 102.1(4)
C36 C42 C49 111.4(4)
C45 C42 C49 114.6(4)
C32 C43 C20 119.2(4)
C32 C43 C11 117.5(4)
C20 C43 C11 123.2(4)
N2 C44 C55 118.4(5)
N2 C44 C23 119.9(4)
C55 C44 C23 121.6(4)
C60 C46 C33 122.0(5)
C39 C47 C21 120.9(5)
C58 C48 C16 121.6(5)
O5 C49 C30 105.9(4)
O5 C49 C15 109.7(4)
C30 C49 C15 109.7(4)
O5 C49 C42 110.3(4)
C30 C49 C42 118.7(4)
C15 C49 C42 102.4(4)
C51 C50 C15 94.6(4)
C65 C51 C50 100.9(5)
C65 C51 C42 111.7(5)
C50 C51 C42 102.9(4)
C35 C52 C64 112.4(4)
C35 C52 C59 103.3(4)
C64 C52 C59 99.8(5)
C31 C53 C20 120.8(5)
C56 C54 C31 120.6(5)
C34 C55 C44 120.1(5)
C54 C56 C27 120.7(5)
C48 C58 C60 120.0(5)
C22 C59 C52 94.8(4)
C46 C60 C58 119.6(5)
C38 C61 C63 117.1(6)
C38 C61 C69 121.6(6)
C63 C61 C69 121.3(6)
C71 C62 C70 119.1(7)
C71 C62 C73 120.3(7)
C70 C62 C73 120.7(7)
C25 C63 C61 122.2(6)
C52 C64 C24 103.4(4)
C51 C65 C67 103.4(5)
C65 C67 C15 103.1(6)
C62 C70 C75 120.0(9)
C62 C71 C77 122.0(9)
C75 C74 C77 122.0(10)
C74 C75 C70 119.1(10)
C74 C75 C76 124.4(11)
C70 C75 C76 116.4(12)
C71 C77 C74 117.8(11)
C71 C77 C78 120.9(14)
C74 C77 C78 121.1(14)
O8 Mo1 O1 106.42(16)
O8 Mo1 O5 99.11(16)
O1 Mo1 O5 102.86(15)
O8 Mo1 O6 96.35(15)
O1 Mo1 O6 96.20(15)
O5 Mo1 O6 150.86(14)
O8 Mo1 N2 101.42(16)
O1 Mo1 N2 152.15(16)
O5 Mo1 N2 72.88(14)
O6 Mo1 N2 79.94(14)
O8 Mo1 O2 175.72(15)
O1 Mo1 O2 76.08(14)
O5 Mo1 O2 76.85(13)
O6 Mo1 O2 86.75(13)
N2 Mo1 O2 76.16(13)
O3 Mo2 O2 106.41(17)
O3 Mo2 O4 99.64(16)
O2 Mo2 O4 103.43(15)
O3 Mo2 O7 95.26(16)
O2 Mo2 O7 95.63(16)
O4 Mo2 O7 151.28(13)
O3 Mo2 N1 101.45(17)
O2 Mo2 N1 152.06(16)
O4 Mo2 N1 73.35(14)
O7 Mo2 N1 79.72(14)
O3 Mo2 O1 175.04(14)
O2 Mo2 O1 74.74(14)
O4 Mo2 O1 75.42(13)
O7 Mo2 O1 89.40(13)
N1 Mo2 O1 77.67(13)
C37 N1 C26 121.5(4)
C37 N1 Mo2 126.8(3)
C26 N1 Mo2 110.5(3)
C30 N2 C44 120.8(4)
C30 N2 Mo1 111.4(3)
C44 N2 Mo1 126.4(3)
Mo1 O1 Mo2 102.98(14)
Mo2 O2 Mo1 104.80(15)
C14 O4 Mo2 127.2(3)
C49 O5 Mo1 128.0(3)
C32 O6 Mo1 136.1(3)
C12 O7 Mo2 133.4(3)

loop_
_geom_bond_atom_site_label_1
_geom_bond_atom_site_label_2
_geom_bond_distance
O8 Mo1 1.688(4)
C11 C12 1.390(7)
C11 C33 1.416(7)
C11 C43 1.498(7)
C12 O7 1.354(6)
C12 C13 1.418(7)
C13 C18 1.359(7)
C13 C37 1.488(7)
C14 O4 1.422(6)
C14 C26 1.517(6)
C14 C22 1.597(7)
C14 C35 1.607(7)
C15 C68 1.532(8)
C15 C50 1.549(8)
C15 C67 1.563(8)
C15 C49 1.565(7)
C16 C48 1.400(7)
C16 C18 1.417(7)
C16 C33 1.433(7)
C17 C35 1.535(7)
C19 C23 1.382(6)
C19 C27 1.405(7)
C20 C53 1.414(7)
C20 C43 1.419(6)
C20 C27 1.427(7)
C21 C47 1.381(7)
C21 C26 1.394(7)
C22 C29 1.517(7)
C22 C59 1.538(7)
C22 C24 1.543(6)
C23 C32 1.418(7)
C23 C44 1.480(7)
C24 C64 1.541(8)
C25 C63 1.374(8)
C25 C28 1.384(8)
C25 C72 1.510(9)
C26 N1 1.359(6)
C27 C56 1.430(6)
C28 C40 1.387(8)
C30 N2 1.339(6)
C30 C41 1.385(7)
C30 C49 1.539(7)
C31 C53 1.364(7)
C31 C54 1.401(8)
C32 O6 1.348(5)
C32 C43 1.379(7)
C33 C46 1.408(7)
C34 C55 1.364(8)
C34 C41 1.366(7)
C35 C52 1.529(7)
C35 C57 1.540(7)
C36 C42 1.535(7)
C37 N1 1.354(6)
C37 C39 1.396(7)
C38 C61 1.374(8)
C38 C40 1.391(8)
C39 C47 1.372(7)
C40 C66 1.493(8)
C42 C51 1.533(7)
C42 C45 1.541(7)
C42 C49 1.602(6)
C44 N2 1.379(6)
C44 C55 1.390(7)
C46 C60 1.354(7)
C48 C58 1.344(8)
C49 O5 1.409(5)
C50 C51 1.527(7)
C51 C65 1.518(9)
C52 C64 1.541(8)
C52 C59 1.545(7)
C54 C56 1.349(8)
C58 C60 1.423(8)
C61 C63 1.397(8)
C61 C69 1.492(9)
C62 C71 1.359(9)
C62 C70 1.381(9)
C62 C73 1.493(8)
C65 C67 1.553(9)
C70 C75 1.388(11)
C71 C77 1.375(13)
C74 C75 1.352(17)
C74 C77 1.377(17)
C75 C76 1.559(14)
C77 C78 1.516(15)
Mo1 O1 1.739(3)
Mo1 O5 1.884(3)
Mo1 O6 1.909(3)
Mo1 N2 2.265(4)
Mo1 O2 2.460(4)
Mo2 O3 1.697(4)
Mo2 O2 1.740(3)
Mo2 O4 1.885(3)
Mo2 O7 1.930(3)
Mo2 N1 2.256(4)
Mo2 O1 2.507(4)
